data_7235923
loop_
_publ_author_name
'Huang, Chih-Yu'
'Chen, Li-Hsun'
'Huang, Hsuan-Yu'
'Kao, Feng-Sheng'
'Lee, Yun-Ta'
'Selvaraju, Manikandan'
'Sun, Chung-Ming'
'Chen, Hueih-Min'

_publ_section_title
;
 Parallel synthesis and biological evolution of quinic acid derivatives as
 immuno-suppressing agents against T-cell receptors
;
_journal_issue 63
_journal_name_full 'RSC Advances'
_journal_page_first 50801
_journal_paper_doi 10.1039/C5RA06095H
_journal_volume 5
_journal_year 2015
_chemical_absolute_configuration rm
_chemical_formula_sum 'C17 H29 N O5'
_chemical_formula_weight 327.41
_space_group_IT_number 1
_space_group_name_Hall 'P 1'
_space_group_name_H-M_alt 'P 1'
_symmetry_cell_setting triclinic
_symmetry_space_group_name_Hall 'P 1'
_symmetry_space_group_name_H-M 'P 1'
_atom_sites_solution_hydrogens geom
_atom_sites_solution_primary direct
_atom_sites_solution_secondary difmap
_audit_creation_method SHELXL-97
_audit_update_record
;
2015-04-08 deposited with the CCDC.
2015-05-20 downloaded from the CCDC.
;
_cell_angle_alpha 96.815(4)
_cell_angle_beta 99.359(4)
_cell_angle_gamma 115.128(3)
_cell_formula_units_Z 4
_cell_length_a 11.0822(7)
_cell_length_b 11.5824(7)
_cell_length_c 15.3798(14)
_cell_measurement_reflns_used 965
_cell_measurement_temperature 100(2)
_cell_measurement_theta_max 29.3100
_cell_measurement_theta_min 2.7859
_cell_volume 1724.1(2)
_computing_cell_refinement 'APEX2 v2010.1-2 (Bruker AXS)'
_computing_data_collection 'APEX2 (Bruker AXS, 2010)'
_computing_data_reduction 'SAINT V7.34A (Bruker AXS, 2006)'
_computing_molecular_graphics 'SHELXTL (Sheldrick, 2008)'
_computing_publication_material SHELXTL
_computing_structure_refinement 'SHELXL-97 (Sheldrick, 2008)'
_computing_structure_solution 'SHELXS-97 (Sheldrick, 2008)'
_diffrn_ambient_temperature 100(2)
_diffrn_detector_area_resol_mean 8.3333
_diffrn_measured_fraction_theta_full 0.983
_diffrn_measured_fraction_theta_max 0.983
_diffrn_measurement_device_type 'Bruker APEX-II CCD'
_diffrn_measurement_method '\f and \w scans'
_diffrn_radiation_monochromator graphite
_diffrn_radiation_source 'fine-focus sealed tube'
_diffrn_radiation_type MoK\a
_diffrn_radiation_wavelength 0.71073
_diffrn_reflns_av_R_equivalents 0.1095
_diffrn_reflns_av_sigmaI/netI 0.1070
_diffrn_reflns_limit_h_max 13
_diffrn_reflns_limit_h_min -13
_diffrn_reflns_limit_k_max 13
_diffrn_reflns_limit_k_min -14
_diffrn_reflns_limit_l_max 19
_diffrn_reflns_limit_l_min -18
_diffrn_reflns_number 28034
_diffrn_reflns_theta_full 26.47
_diffrn_reflns_theta_max 26.47
_diffrn_reflns_theta_min 1.37
_exptl_absorpt_coefficient_mu 0.092
_exptl_absorpt_correction_T_max 0.9486
_exptl_absorpt_correction_T_min 0.7706
_exptl_absorpt_correction_type multi-scan
_exptl_absorpt_process_details 'SADABS V2008/1 (Bruker AXS)'
_exptl_crystal_colour Colorless
_exptl_crystal_density_diffrn 1.261
_exptl_crystal_density_meas ?
_exptl_crystal_density_method 'not measured'
_exptl_crystal_description Lump
_exptl_crystal_F_000 712
_exptl_crystal_size_max 0.22
_exptl_crystal_size_mid 0.20
_exptl_crystal_size_min 0.12
_refine_diff_density_max 0.565
_refine_diff_density_min -0.510
_refine_diff_density_rms 0.152
_refine_ls_abs_structure_details 'Flack H D (1983), Acta Cryst. A39, 876-881'
_refine_ls_abs_structure_Flack -1.5(9)
_refine_ls_extinction_coef 0.066(4)
_refine_ls_extinction_expression Fc^*^=kFc[1+0.001xFc^2^\l^3^/sin(2\q)]^-1/4^
_refine_ls_extinction_method SHELXL
_refine_ls_goodness_of_fit_ref 1.069
_refine_ls_hydrogen_treatment constr
_refine_ls_matrix_type full
_refine_ls_number_parameters 846
_refine_ls_number_reflns 12032
_refine_ls_number_restraints 3
_refine_ls_restrained_S_all 1.069
_refine_ls_R_factor_all 0.0777
_refine_ls_R_factor_gt 0.0599
_refine_ls_shift/su_max 0.002
_refine_ls_shift/su_mean 0.000
_refine_ls_structure_factor_coef Fsqd
_refine_ls_weighting_details 'calc w=1/[\s^2^(Fo^2^)+(0.1009P)^2^+0.0000P] where P=(Fo^2^+2Fc^2^)/3'
_refine_ls_weighting_scheme calc
_refine_ls_wR_factor_gt 0.1379
_refine_ls_wR_factor_ref 0.1859
_reflns_number_gt 9409
_reflns_number_total 12032
_reflns_threshold_expression >2sigma(I)
_cod_data_source_file c5ra06095h2.cif
_cod_data_source_block 101129ltb
_cod_depositor_comments
;
The following automatic conversions were performed:

data item '_exptl_crystal_density_meas' value 'not measured' was
changed to '?' -- the value is perceived as not measured.

Automatic conversion script
Id: cif_fix_values 6909 2019-04-08 15:41:33Z antanas 
;
_cod_database_code 7235923

loop_
_symmetry_equiv_pos_as_xyz
'x, y, z'

loop_
_atom_site_label
_atom_site_type_symbol
_atom_site_fract_x
_atom_site_fract_y
_atom_site_fract_z
_atom_site_U_iso_or_equiv
_atom_site_adp_type
_atom_site_occupancy
_atom_site_symmetry_multiplicity
_atom_site_calc_flag
_atom_site_refinement_flags
C1 C 0.5940(5) 0.9670(5) 0.4630(3) 0.0319(12) Uani 1 1 d .
H1A H 0.5809 1.0220 0.5113 0.038 Uiso 1 1 calc R
H1B H 0.6820 0.9649 0.4851 0.038 Uiso 1 1 calc R
C2 C 0.4743(5) 0.8262(5) 0.4415(3) 0.0258(11) Uani 1 1 d .
H2A H 0.4760 0.7874 0.4954 0.031 Uiso 1 1 calc R
H2B H 0.3856 0.8291 0.4258 0.031 Uiso 1 1 calc R
C3 C 0.4876(5) 0.7417(4) 0.3631(3) 0.0227(10) Uani 1 1 d .
H3A H 0.4085 0.6537 0.3484 0.027 Uiso 1 1 calc R
H3B H 0.5722 0.7320 0.3812 0.027 Uiso 1 1 calc R
C4 C 0.4929(4) 0.8016(4) 0.2788(3) 0.0170(9) Uani 1 1 d .
C5 C 0.6112(5) 0.9420(4) 0.3006(3) 0.0245(10) Uani 1 1 d .
H5A H 0.7001 0.9392 0.3156 0.029 Uiso 1 1 calc R
H5B H 0.6088 0.9809 0.2468 0.029 Uiso 1 1 calc R
C6 C 0.6000(5) 1.0266(4) 0.3791(3) 0.0265(11) Uani 1 1 d .
H6A H 0.5163 1.0378 0.3613 0.032 Uiso 1 1 calc R
H6B H 0.6801 1.1140 0.3936 0.032 Uiso 1 1 calc R
C7 C 0.3756(4) 0.6466(4) 0.1478(3) 0.0158(9) Uani 1 1 d .
H7 H 0.3272 0.5690 0.1736 0.019 Uiso 1 1 calc R
C8 C 0.3830(4) 0.6003(4) 0.0532(3) 0.0143(9) Uani 1 1 d .
H8A H 0.2950 0.5228 0.0234 0.017 Uiso 1 1 calc R
H8B H 0.4560 0.5719 0.0580 0.017 Uiso 1 1 calc R
C9 C 0.4112(4) 0.6999(4) -0.0077(3) 0.0160(9) Uani 1 1 d .
C10 C 0.3229(4) 0.7705(4) 0.0001(3) 0.0174(9) Uani 1 1 d .
H10A H 0.3482 0.8388 -0.0360 0.021 Uiso 1 1 calc R
H10B H 0.2255 0.7073 -0.0261 0.021 Uiso 1 1 calc R
C11 C 0.3370(4) 0.8329(4) 0.0955(3) 0.0161(9) Uani 1 1 d .
H11 H 0.4340 0.9018 0.1194 0.019 Uiso 1 1 calc R
C12 C 0.3070(4) 0.7367(4) 0.1570(3) 0.0151(9) Uani 1 1 d .
H12 H 0.2055 0.6827 0.1460 0.018 Uiso 1 1 calc R
C13 C 0.3662(4) 0.6295(4) -0.1079(3) 0.0136(9) Uani 1 1 d .
C14 C 0.4279(4) 0.6291(4) -0.2540(3) 0.0168(9) Uani 1 1 d .
H14A H 0.3480 0.5415 -0.2719 0.020 Uiso 1 1 calc R
H14B H 0.5075 0.6207 -0.2694 0.020 Uiso 1 1 calc R
C15 C 0.3972(5) 0.7208(4) -0.3078(3) 0.0207(10) Uani 1 1 d .
H15 H 0.3910 0.6890 -0.3725 0.025 Uiso 1 1 calc R
C16 C 0.2612(5) 0.7159(5) -0.3019(3) 0.0326(12) Uani 1 1 d .
H16A H 0.2625 0.7427 -0.2388 0.049 Uiso 1 1 calc R
H16B H 0.1884 0.6267 -0.3261 0.049 Uiso 1 1 calc R
H16C H 0.2441 0.7750 -0.3370 0.049 Uiso 1 1 calc R
C17 C 0.5122(5) 0.8591(4) -0.2788(3) 0.0273(11) Uani 1 1 d .
H17A H 0.4952 0.9125 -0.3194 0.041 Uiso 1 1 calc R
H17B H 0.5997 0.8583 -0.2814 0.041 Uiso 1 1 calc R
H17C H 0.5161 0.8957 -0.2171 0.041 Uiso 1 1 calc R
C18 C 0.9524(4) 0.3288(4) 0.2675(3) 0.0209(10) Uani 1 1 d .
C19 C 1.0068(5) 0.2844(5) 0.3478(3) 0.0255(11) Uani 1 1 d .
H19A H 0.9394 0.2595 0.3857 0.031 Uiso 1 1 calc R
H19B H 1.0178 0.2064 0.3258 0.031 Uiso 1 1 calc R
C20 C 1.1421(5) 0.3897(5) 0.4037(3) 0.0312(12) Uani 1 1 d .
H20A H 1.2126 0.4063 0.3683 0.037 Uiso 1 1 calc R
H20B H 1.1706 0.3603 0.4578 0.037 Uiso 1 1 calc R
C21 C 1.1330(5) 0.5149(5) 0.4327(3) 0.0303(11) Uani 1 1 d .
H21A H 1.0709 0.5010 0.4741 0.036 Uiso 1 1 calc R
H21B H 1.2250 0.5840 0.4657 0.036 Uiso 1 1 calc R
C22 C 1.0809(5) 0.5586(5) 0.3533(3) 0.0307(11) Uani 1 1 d .
H22A H 1.1488 0.5828 0.3157 0.037 Uiso 1 1 calc R
H22B H 1.0703 0.6370 0.3748 0.037 Uiso 1 1 calc R
C23 C 0.9453(5) 0.4532(5) 0.2969(3) 0.0277(11) Uani 1 1 d .
H23A H 0.8747 0.4368 0.3323 0.033 Uiso 1 1 calc R
H23B H 0.9171 0.4833 0.2431 0.033 Uiso 1 1 calc R
C24 C 0.8364(5) 0.1529(4) 0.1425(3) 0.0210(10) Uani 1 1 d .
H24 H 0.8074 0.0614 0.1509 0.025 Uiso 1 1 calc R
C25 C 0.7460(4) 0.1539(4) 0.0556(3) 0.0180(9) Uani 1 1 d .
H25 H 0.6617 0.1543 0.0707 0.022 Uiso 1 1 calc R
C26 C 0.8196(4) 0.2769(4) 0.0222(3) 0.0177(9) Uani 1 1 d .
H26A H 0.8353 0.3524 0.0683 0.021 Uiso 1 1 calc R
H26B H 0.7583 0.2752 -0.0330 0.021 Uiso 1 1 calc R
C27 C 0.9569(4) 0.2996(4) 0.0011(3) 0.0155(9) Uani 1 1 d .
C28 C 1.0267(4) 0.2341(4) 0.0589(3) 0.0190(9) Uani 1 1 d .
H28A H 1.0011 0.1461 0.0242 0.023 Uiso 1 1 calc R
H28B H 1.1274 0.2856 0.0695 0.023 Uiso 1 1 calc R
C29 C 0.9905(4) 0.2209(4) 0.1487(3) 0.0192(9) Uani 1 1 d .
H29 H 1.0348 0.1727 0.1797 0.023 Uiso 1 1 calc R
C30 C 0.9362(4) 0.2391(4) -0.0973(3) 0.0163(9) Uani 1 1 d .
C31 C 1.0027(4) 0.2717(4) -0.2421(3) 0.0172(9) Uani 1 1 d .
H31A H 0.9614 0.1753 -0.2576 0.021 Uiso 1 1 calc R
H31B H 1.0968 0.3064 -0.2518 0.021 Uiso 1 1 calc R
C32 C 0.9193(5) 0.3166(4) -0.3049(3) 0.0232(10) Uani 1 1 d .
H32 H 0.9576 0.4132 -0.2850 0.028 Uiso 1 1 calc R
C33 C 0.7692(5) 0.2547(5) -0.2986(3) 0.0314(12) Uani 1 1 d .
H33A H 0.7182 0.2886 -0.3372 0.047 Uiso 1 1 calc R
H33B H 0.7645 0.2762 -0.2361 0.047 Uiso 1 1 calc R
H33C H 0.7288 0.1598 -0.3186 0.047 Uiso 1 1 calc R
C34 C 0.9327(6) 0.2883(5) -0.4012(3) 0.0324(12) Uani 1 1 d .
H34A H 0.8953 0.1939 -0.4226 0.049 Uiso 1 1 calc R
H34B H 1.0297 0.3310 -0.4028 0.049 Uiso 1 1 calc R
H34C H 0.8818 0.3219 -0.4402 0.049 Uiso 1 1 calc R
C35 C 0.5652(5) 0.4649(5) 0.4627(3) 0.0286(11) Uani 1 1 d .
H35A H 0.5811 0.5140 0.4138 0.034 Uiso 1 1 calc R
H35B H 0.4845 0.3790 0.4374 0.034 Uiso 1 1 calc R
C36 C 0.6908(5) 0.4440(5) 0.4961(3) 0.0275(11) Uani 1 1 d .
H36A H 0.6701 0.3850 0.5390 0.033 Uiso 1 1 calc R
H36B H 0.7100 0.4010 0.4442 0.033 Uiso 1 1 calc R
C37 C 0.8164(5) 0.5693(5) 0.5415(3) 0.0244(10) Uani 1 1 d .
H37A H 0.8463 0.6232 0.4965 0.029 Uiso 1 1 calc R
H37B H 0.8918 0.5497 0.5673 0.029 Uiso 1 1 calc R
C38 C 0.7869(5) 0.6455(4) 0.6167(3) 0.0219(10) Uani 1 1 d .
C39 C 0.6621(5) 0.6668(4) 0.5830(3) 0.0217(10) Uani 1 1 d .
H39A H 0.6829 0.7253 0.5397 0.026 Uiso 1 1 calc R
H39B H 0.6428 0.7103 0.6346 0.026 Uiso 1 1 calc R
C40 C 0.5348(5) 0.5387(5) 0.5372(3) 0.0254(10) Uani 1 1 d .
H40A H 0.5059 0.4846 0.5823 0.030 Uiso 1 1 calc R
H40B H 0.4586 0.5573 0.5117 0.030 Uiso 1 1 calc R
C41 C 0.9594(4) 0.7760(4) 0.7472(3) 0.0169(9) Uani 1 1 d .
H41 H 1.0617 0.8148 0.7608 0.020 Uiso 1 1 calc R
C42 C 0.9140(4) 0.8542(4) 0.8105(3) 0.0146(9) Uani 1 1 d .
H42 H 0.8141 0.8275 0.7881 0.018 Uiso 1 1 calc R
C43 C 0.9409(4) 0.8304(4) 0.9056(3) 0.0156(9) Uani 1 1 d .
H43A H 0.9209 0.8879 0.9476 0.019 Uiso 1 1 calc R
H43B H 1.0386 0.8510 0.9261 0.019 Uiso 1 1 calc R
C44 C 0.8498(4) 0.6878(4) 0.9056(3) 0.0146(9) Uani 1 1 d .
C45 C 0.8845(5) 0.5990(4) 0.8429(3) 0.0177(9) Uani 1 1 d .
H45A H 0.9723 0.6028 0.8735 0.021 Uiso 1 1 calc R
H45B H 0.8126 0.5081 0.8340 0.021 Uiso 1 1 calc R
C46 C 0.8969(4) 0.6312(4) 0.7508(3) 0.0182(9) Uani 1 1 d .
H46 H 0.9516 0.5918 0.7251 0.022 Uiso 1 1 calc R
C47 C 0.8780(4) 0.6664(4) 1.0025(3) 0.0161(9) Uani 1 1 d .
C48 C 0.7996(5) 0.6510(4) 1.1420(3) 0.0225(10) Uani 1 1 d .
H48A H 0.8735 0.6253 1.1585 0.027 Uiso 1 1 calc R
H48B H 0.7126 0.5794 1.1467 0.027 Uiso 1 1 calc R
C49 C 0.8305(5) 0.7735(5) 1.2077(3) 0.0225(10) Uani 1 1 d .
H49 H 0.7553 0.7985 1.1908 0.027 Uiso 1 1 calc R
C50 C 0.8317(5) 0.7421(5) 1.3014(3) 0.0293(11) Uani 1 1 d .
H50A H 0.7456 0.6660 1.2996 0.044 Uiso 1 1 calc R
H50B H 0.8413 0.8171 1.3441 0.044 Uiso 1 1 calc R
H50C H 0.9090 0.7232 1.3206 0.044 Uiso 1 1 calc R
C51 C 0.9647(5) 0.8849(5) 1.2050(3) 0.0338(12) Uani 1 1 d .
H51A H 1.0395 0.8620 1.2221 0.051 Uiso 1 1 calc R
H51B H 0.9813 0.9634 1.2472 0.051 Uiso 1 1 calc R
H51C H 0.9603 0.9017 1.1438 0.051 Uiso 1 1 calc R
C52 C 0.1571(5) 0.0452(5) 0.4508(3) 0.0326(12) Uani 1 1 d .
H52A H 0.1372 0.0800 0.3975 0.039 Uiso 1 1 calc R
H52B H 0.1225 -0.0501 0.4311 0.039 Uiso 1 1 calc R
C53 C 0.0847(5) 0.0715(5) 0.5203(3) 0.0288(11) Uani 1 1 d .
H53A H -0.0157 0.0252 0.4950 0.035 Uiso 1 1 calc R
H53B H 0.1122 0.1661 0.5353 0.035 Uiso 1 1 calc R
C54 C 0.1205(5) 0.0259(5) 0.6065(3) 0.0248(10) Uani 1 1 d .
H54A H 0.0768 0.0495 0.6522 0.030 Uiso 1 1 calc R
H54B H 0.0827 -0.0703 0.5927 0.030 Uiso 1 1 calc R
C55 C 0.2728(5) 0.0858(4) 0.6449(3) 0.0178(9) Uani 1 1 d .
C56 C 0.3473(5) 0.0629(5) 0.5752(3) 0.0253(10) Uani 1 1 d .
H56A H 0.3211 -0.0314 0.5593 0.030 Uiso 1 1 calc R
H56B H 0.4475 0.1099 0.6013 0.030 Uiso 1 1 calc R
C57 C 0.3131(5) 0.1095(5) 0.4903(3) 0.0327(12) Uani 1 1 d .
H57A H 0.3583 0.0879 0.4448 0.039 Uiso 1 1 calc R
H57B H 0.3490 0.2055 0.5048 0.039 Uiso 1 1 calc R
C58 C 0.4335(4) 0.1310(4) 0.7729(3) 0.0185(9) Uani 1 1 d .
H58 H 0.5044 0.1140 0.7489 0.022 Uiso 1 1 calc R
C59 C 0.4513(5) 0.1250(4) 0.8712(3) 0.0185(9) Uani 1 1 d .
H59A H 0.5487 0.1822 0.9020 0.022 Uiso 1 1 calc R
H59B H 0.4320 0.0347 0.8761 0.022 Uiso 1 1 calc R
C60 C 0.3620(4) 0.1645(4) 0.9221(3) 0.0149(9) Uani 1 1 d .
C61 C 0.3217(4) 0.2623(4) 0.8790(3) 0.0161(9) Uani 1 1 d .
H61A H 0.2314 0.2127 0.8356 0.019 Uiso 1 1 calc R
H61B H 0.3118 0.3204 0.9269 0.019 Uiso 1 1 calc R
C62 C 0.4258(4) 0.3460(4) 0.8302(3) 0.0198(10) Uani 1 1 d .
H62 H 0.3915 0.4048 0.8044 0.024 Uiso 1 1 calc R
C63 C 0.4395(4) 0.2602(4) 0.7523(3) 0.0190(9) Uani 1 1 d .
H63 H 0.5263 0.3106 0.7337 0.023 Uiso 1 1 calc R
C64 C 0.4458(4) 0.2267(4) 1.0190(3) 0.0162(9) Uani 1 1 d .
C65 C 0.4951(5) 0.2018(4) 1.1746(3) 0.0203(9) Uani 1 1 d .
H65A H 0.5884 0.2696 1.1766 0.024 Uiso 1 1 calc R
H65B H 0.5042 0.1273 1.1949 0.024 Uiso 1 1 calc R
C66 C 0.4337(4) 0.2571(4) 1.2401(3) 0.0195(10) Uani 1 1 d .
H66 H 0.4971 0.2846 1.3011 0.023 Uiso 1 1 calc R
C67 C 0.2935(5) 0.1541(5) 1.2467(3) 0.0254(10) Uani 1 1 d .
H67A H 0.2288 0.1244 1.1878 0.038 Uiso 1 1 calc R
H67B H 0.2593 0.1923 1.2911 0.038 Uiso 1 1 calc R
H67C H 0.3030 0.0798 1.2656 0.038 Uiso 1 1 calc R
C68 C 0.4225(5) 0.3769(4) 1.2174(3) 0.0261(11) Uani 1 1 d .
H68A H 0.3601 0.3531 1.1581 0.039 Uiso 1 1 calc R
H68B H 0.5134 0.4439 1.2165 0.039 Uiso 1 1 calc R
H68C H 0.3869 0.4108 1.2631 0.039 Uiso 1 1 calc R
N1 N 0.4574(4) 0.6747(3) -0.1569(2) 0.0161(7) Uani 1 1 d .
H1N H 0.5404 0.7356 -0.1292 0.019 Uiso 1 1 calc R
N2 N 1.0107(4) 0.3129(3) -0.1469(2) 0.0174(8) Uani 1 1 d .
H2N H 1.0700 0.3937 -0.1202 0.021 Uiso 1 1 calc R
N3 N 0.7880(4) 0.6681(3) 1.0490(2) 0.0183(8) Uani 1 1 d .
H3N H 0.7187 0.6800 1.0228 0.022 Uiso 1 1 calc R
N4 N 0.4140(4) 0.1580(3) 1.0813(2) 0.0169(8) Uani 1 1 d .
H4N H 0.3405 0.0819 1.0662 0.020 Uiso 1 1 calc R
O1 O 0.5101(3) 0.7275(3) 0.20609(18) 0.0187(6) Uani 1 1 d .
O2 O 0.3618(3) 0.8011(3) 0.25000(18) 0.0184(6) Uani 1 1 d .
O3 O 0.5559(3) 0.7852(3) 0.01793(18) 0.0176(6) Uani 1 1 d .
H3 H 0.5720 0.8536 -0.0017 0.026 Uiso 1 1 calc R
O4 O 0.2494(3) 0.8947(3) 0.09728(19) 0.0189(6) Uani 1 1 d .
H4 H 0.1693 0.8417 0.0685 0.028 Uiso 1 1 calc R
O5 O 0.2477(3) 0.5427(3) -0.13918(19) 0.0219(7) Uani 1 1 d .
O6 O 0.8206(3) 0.2299(3) 0.2174(2) 0.0255(7) Uani 1 1 d .
O7 O 1.0369(3) 0.3478(3) 0.20436(19) 0.0202(7) Uani 1 1 d .
O8 O 0.7039(3) 0.0366(3) -0.0089(2) 0.0234(7) Uani 1 1 d .
H8 H 0.7348 0.0550 -0.0545 0.035 Uiso 1 1 calc R
O9 O 1.0505(3) 0.4359(3) 0.01853(19) 0.0181(6) Uani 1 1 d .
H9 H 1.0187 0.4791 0.0464 0.027 Uiso 1 1 calc R
O10 O 0.8532(3) 0.1210(3) -0.1280(2) 0.0203(7) Uani 1 1 d .
O11 O 0.7640(3) 0.5800(3) 0.68987(18) 0.0191(7) Uani 1 1 d .
O12 O 0.9049(3) 0.7698(3) 0.65408(19) 0.0220(7) Uani 1 1 d .
O13 O 0.9925(3) 0.9884(3) 0.80967(19) 0.0192(7) Uani 1 1 d .
H13 H 0.9570 1.0322 0.8325 0.029 Uiso 1 1 calc R
O14 O 0.7134(3) 0.6683(3) 0.87710(19) 0.0181(6) Uani 1 1 d .
H14 H 0.6595 0.5882 0.8662 0.027 Uiso 1 1 calc R
O15 O 0.9804(3) 0.6515(3) 1.0326(2) 0.0224(7) Uani 1 1 d .
O16 O 0.3006(3) 0.0373(3) 0.72249(18) 0.0209(7) Uani 1 1 d .
O17 O 0.3233(3) 0.2235(3) 0.67844(19) 0.0218(7) Uani 1 1 d .
O18 O 0.2415(3) 0.0540(3) 0.9262(2) 0.0247(7) Uani 1 1 d .
H18 H 0.1815 0.0318 0.8780 0.037 Uiso 1 1 calc R
O19 O 0.5582(3) 0.4249(3) 0.8877(2) 0.0296(8) Uani 1 1 d .
H19 H 0.5754 0.3834 0.9251 0.044 Uiso 1 1 calc R
O20 O 0.5456(3) 0.3397(3) 1.03643(19) 0.0227(7) Uani 1 1 d .

loop_
_atom_site_aniso_label
_atom_site_aniso_U_11
_atom_site_aniso_U_22
_atom_site_aniso_U_33
_atom_site_aniso_U_23
_atom_site_aniso_U_13
_atom_site_aniso_U_12
C1 0.032(3) 0.035(3) 0.022(2) -0.008(2) 0.000(2) 0.014(2)
C2 0.024(3) 0.038(3) 0.016(2) 0.004(2) 0.0037(19) 0.016(2)
C3 0.022(3) 0.029(2) 0.019(2) 0.0063(18) 0.0025(18) 0.013(2)
C4 0.015(2) 0.022(2) 0.015(2) 0.0008(17) -0.0006(17) 0.0112(18)
C5 0.019(2) 0.028(2) 0.026(2) 0.0066(19) 0.0043(19) 0.010(2)
C6 0.020(3) 0.022(2) 0.031(3) -0.0044(19) 0.000(2) 0.008(2)
C7 0.015(2) 0.017(2) 0.020(2) 0.0052(17) 0.0040(18) 0.0115(18)
C8 0.018(2) 0.0114(19) 0.016(2) 0.0036(16) 0.0036(17) 0.0091(17)
C9 0.013(2) 0.019(2) 0.014(2) 0.0028(17) 0.0025(17) 0.0063(18)
C10 0.020(2) 0.017(2) 0.018(2) 0.0049(17) 0.0046(18) 0.0099(18)
C11 0.012(2) 0.017(2) 0.022(2) 0.0062(17) 0.0022(17) 0.0086(17)
C12 0.014(2) 0.019(2) 0.013(2) 0.0027(16) 0.0020(16) 0.0083(17)
C13 0.013(2) 0.0143(19) 0.015(2) 0.0041(16) 0.0017(16) 0.0073(17)
C14 0.023(2) 0.018(2) 0.018(2) 0.0075(17) 0.0089(18) 0.0147(18)
C15 0.030(3) 0.025(2) 0.018(2) 0.0083(18) 0.0082(19) 0.020(2)
C16 0.033(3) 0.042(3) 0.034(3) 0.014(2) 0.007(2) 0.026(2)
C17 0.029(3) 0.025(2) 0.033(3) 0.009(2) 0.013(2) 0.015(2)
C18 0.016(2) 0.031(2) 0.018(2) 0.0061(18) 0.0031(18) 0.013(2)
C19 0.025(3) 0.033(3) 0.024(2) 0.012(2) 0.009(2) 0.016(2)
C20 0.027(3) 0.046(3) 0.020(2) 0.008(2) 0.002(2) 0.017(2)
C21 0.028(3) 0.036(3) 0.024(3) -0.001(2) 0.002(2) 0.016(2)
C22 0.034(3) 0.033(3) 0.026(2) 0.000(2) 0.006(2) 0.018(2)
C23 0.026(3) 0.041(3) 0.021(2) 0.005(2) 0.004(2) 0.021(2)
C24 0.019(2) 0.022(2) 0.027(2) 0.0113(19) 0.0084(19) 0.0115(19)
C25 0.012(2) 0.020(2) 0.021(2) 0.0038(17) 0.0075(17) 0.0056(18)
C26 0.019(2) 0.017(2) 0.021(2) 0.0026(17) 0.0039(18) 0.0122(18)
C27 0.013(2) 0.0160(19) 0.019(2) 0.0052(17) 0.0031(17) 0.0076(17)
C28 0.013(2) 0.023(2) 0.025(2) 0.0081(18) 0.0041(17) 0.0107(18)
C29 0.018(2) 0.022(2) 0.023(2) 0.0079(18) 0.0053(18) 0.0133(19)
C30 0.011(2) 0.018(2) 0.022(2) 0.0028(17) 0.0015(17) 0.0098(17)
C31 0.016(2) 0.019(2) 0.021(2) 0.0027(17) 0.0064(18) 0.0120(18)
C32 0.030(3) 0.024(2) 0.024(2) 0.0055(19) 0.008(2) 0.019(2)
C33 0.027(3) 0.050(3) 0.023(2) 0.004(2) 0.004(2) 0.025(2)
C34 0.040(3) 0.045(3) 0.023(2) 0.009(2) 0.007(2) 0.029(3)
C35 0.038(3) 0.026(2) 0.014(2) 0.0004(18) 0.002(2) 0.011(2)
C36 0.042(3) 0.027(2) 0.014(2) -0.0020(18) 0.007(2) 0.017(2)
C37 0.031(3) 0.029(2) 0.022(2) 0.0053(19) 0.008(2) 0.022(2)
C38 0.028(3) 0.019(2) 0.014(2) 0.0034(17) 0.0056(19) 0.006(2)
C39 0.028(3) 0.024(2) 0.014(2) 0.0032(17) 0.0019(18) 0.014(2)
C40 0.027(3) 0.030(2) 0.021(2) 0.0021(19) 0.0033(19) 0.016(2)
C41 0.016(2) 0.018(2) 0.019(2) 0.0068(17) 0.0047(17) 0.0086(18)
C42 0.014(2) 0.0097(18) 0.020(2) 0.0025(16) 0.0045(17) 0.0053(16)
C43 0.012(2) 0.0108(18) 0.018(2) 0.0026(16) 0.0031(16) 0.0002(16)
C44 0.010(2) 0.0120(19) 0.020(2) 0.0028(16) 0.0008(17) 0.0049(17)
C45 0.023(2) 0.015(2) 0.020(2) 0.0045(17) 0.0041(18) 0.0133(18)
C46 0.020(2) 0.017(2) 0.020(2) 0.0010(17) 0.0068(18) 0.0113(18)
C47 0.015(2) 0.0099(19) 0.020(2) 0.0004(16) 0.0026(18) 0.0035(17)
C48 0.024(3) 0.019(2) 0.018(2) 0.0050(17) 0.0033(19) 0.0038(19)
C49 0.018(2) 0.032(2) 0.020(2) 0.0023(19) 0.0026(18) 0.014(2)
C50 0.028(3) 0.038(3) 0.019(2) -0.001(2) 0.003(2) 0.015(2)
C51 0.035(3) 0.028(3) 0.028(3) 0.001(2) 0.004(2) 0.008(2)
C52 0.033(3) 0.044(3) 0.018(2) 0.005(2) 0.003(2) 0.016(2)
C53 0.025(3) 0.039(3) 0.021(2) 0.005(2) 0.000(2) 0.016(2)
C54 0.022(3) 0.029(2) 0.018(2) 0.0038(19) 0.0066(19) 0.006(2)
C55 0.026(3) 0.015(2) 0.014(2) 0.0019(16) 0.0047(18) 0.0109(18)
C56 0.019(2) 0.039(3) 0.021(2) 0.002(2) 0.0050(19) 0.017(2)
C57 0.033(3) 0.046(3) 0.020(2) 0.007(2) 0.012(2) 0.016(2)
C58 0.016(2) 0.022(2) 0.019(2) 0.0000(17) 0.0027(18) 0.0110(18)
C59 0.021(2) 0.017(2) 0.019(2) 0.0015(17) 0.0019(18) 0.0114(18)
C60 0.010(2) 0.0150(19) 0.018(2) 0.0033(16) 0.0009(16) 0.0046(16)
C61 0.016(2) 0.019(2) 0.016(2) 0.0006(16) 0.0022(17) 0.0112(18)
C62 0.019(2) 0.016(2) 0.021(2) 0.0042(17) 0.0004(18) 0.0057(18)
C63 0.013(2) 0.024(2) 0.019(2) 0.0071(18) 0.0031(17) 0.0060(18)
C64 0.013(2) 0.021(2) 0.017(2) 0.0026(17) 0.0033(17) 0.0105(18)
C65 0.019(2) 0.026(2) 0.018(2) 0.0032(18) 0.0022(18) 0.013(2)
C66 0.024(3) 0.022(2) 0.017(2) 0.0044(18) 0.0015(18) 0.0150(19)
C67 0.026(3) 0.027(2) 0.027(2) 0.0058(19) 0.012(2) 0.014(2)
C68 0.034(3) 0.025(2) 0.024(2) 0.0041(19) 0.009(2) 0.017(2)
N1 0.0130(18) 0.0207(18) 0.0156(17) 0.0035(14) 0.0038(14) 0.0084(15)
N2 0.0158(19) 0.0146(17) 0.0207(18) 0.0029(14) 0.0039(15) 0.0063(15)
N3 0.017(2) 0.0192(18) 0.0162(18) 0.0030(14) 0.0011(15) 0.0069(15)
N4 0.018(2) 0.0157(17) 0.0152(18) 0.0013(14) 0.0033(14) 0.0070(15)
O1 0.0162(16) 0.0272(16) 0.0154(14) -0.0004(12) 0.0029(12) 0.0138(13)
O2 0.0172(16) 0.0254(16) 0.0153(14) 0.0001(12) 0.0016(12) 0.0139(13)
O3 0.0133(15) 0.0161(14) 0.0203(15) 0.0046(12) 0.0026(12) 0.0042(12)
O4 0.0181(17) 0.0212(15) 0.0228(16) 0.0044(12) 0.0016(13) 0.0152(13)
O5 0.0193(17) 0.0220(15) 0.0190(15) 0.0009(12) 0.0049(13) 0.0051(13)
O6 0.0189(18) 0.0377(19) 0.0207(16) 0.0048(14) 0.0069(13) 0.0131(15)
O7 0.0191(17) 0.0267(16) 0.0182(15) 0.0055(12) 0.0081(13) 0.0121(14)
O8 0.0253(18) 0.0163(15) 0.0232(16) 0.0015(13) 0.0071(14) 0.0047(13)
O9 0.0147(16) 0.0141(14) 0.0243(16) -0.0018(12) 0.0057(12) 0.0066(12)
O10 0.0203(17) 0.0143(14) 0.0239(16) 0.0005(12) 0.0063(13) 0.0062(13)
O11 0.0243(17) 0.0169(14) 0.0140(14) 0.0026(11) 0.0033(13) 0.0081(13)
O12 0.0245(18) 0.0186(15) 0.0163(15) 0.0049(12) 0.0039(13) 0.0036(13)
O13 0.0183(17) 0.0121(13) 0.0253(16) 0.0051(12) 0.0056(13) 0.0048(12)
O14 0.0133(16) 0.0149(14) 0.0231(15) 0.0066(13) 0.0028(12) 0.0035(12)
O15 0.0209(18) 0.0260(16) 0.0233(16) 0.0064(13) 0.0001(13) 0.0148(14)
O16 0.0250(18) 0.0190(15) 0.0158(15) 0.0020(12) 0.0000(13) 0.0093(13)
O17 0.0228(17) 0.0213(15) 0.0171(15) 0.0028(12) -0.0011(13) 0.0086(14)
O18 0.0175(17) 0.0190(15) 0.0245(17) 0.0091(13) -0.0022(13) -0.0024(13)
O19 0.030(2) 0.0172(16) 0.0221(17) 0.0063(13) -0.0009(14) -0.0047(14)
O20 0.0166(17) 0.0204(15) 0.0189(15) 0.0027(12) -0.0008(12) -0.0006(13)

loop_
_atom_type_symbol
_atom_type_description
_atom_type_scat_dispersion_real
_atom_type_scat_dispersion_imag
_atom_type_scat_source
C C 0.0033 0.0016 'International Tables Vol C Tables 4.2.6.8 and 6.1.1.4'
H H 0.0000 0.0000 'International Tables Vol C Tables 4.2.6.8 and 6.1.1.4'
N N 0.0061 0.0033 'International Tables Vol C Tables 4.2.6.8 and 6.1.1.4'
O O 0.0106 0.0060 'International Tables Vol C Tables 4.2.6.8 and 6.1.1.4'

loop_
_geom_angle_atom_site_label_1
_geom_angle_atom_site_label_2
_geom_angle_atom_site_label_3
_geom_angle
C6 C1 C2 110.9(4)
C6 C1 H1A 109.5
C2 C1 H1A 109.5
C6 C1 H1B 109.5
C2 C1 H1B 109.5
H1A C1 H1B 108.0
C3 C2 C1 110.3(4)
C3 C2 H2A 109.6
C1 C2 H2A 109.6
C3 C2 H2B 109.6
C1 C2 H2B 109.6
H2A C2 H2B 108.1
C2 C3 C4 111.6(4)
C2 C3 H3A 109.3
C4 C3 H3A 109.3
C2 C3 H3B 109.3
C4 C3 H3B 109.3
H3A C3 H3B 108.0
O1 C4 O2 107.1(3)
O1 C4 C3 112.7(3)
O2 C4 C3 106.9(3)
O1 C4 C5 108.5(3)
O2 C4 C5 110.8(3)
C3 C4 C5 110.7(3)
C6 C5 C4 111.3(4)
C6 C5 H5A 109.4
C4 C5 H5A 109.4
C6 C5 H5B 109.4
C4 C5 H5B 109.4
H5A C5 H5B 108.0
C5 C6 C1 111.9(4)
C5 C6 H6A 109.2
C1 C6 H6A 109.2
C5 C6 H6B 109.2
C1 C6 H6B 109.2
H6A C6 H6B 107.9
O1 C7 C8 112.0(3)
O1 C7 C12 101.3(3)
C8 C7 C12 116.3(3)
O1 C7 H7 109.0
C8 C7 H7 109.0
C12 C7 H7 109.0
C7 C8 C9 116.2(3)
C7 C8 H8A 108.2
C9 C8 H8A 108.2
C7 C8 H8B 108.2
C9 C8 H8B 108.2
H8A C8 H8B 107.4
O3 C9 C10 113.7(3)
O3 C9 C8 106.8(3)
C10 C9 C8 110.4(3)
O3 C9 C13 111.0(3)
C10 C9 C13 104.8(3)
C8 C9 C13 110.3(3)
C11 C10 C9 114.0(3)
C11 C10 H10A 108.8
C9 C10 H10A 108.8
C11 C10 H10B 108.8
C9 C10 H10B 108.8
H10A C10 H10B 107.6
O4 C11 C10 110.6(3)
O4 C11 C12 109.8(3)
C10 C11 C12 112.5(3)
O4 C11 H11 107.9
C10 C11 H11 107.9
C12 C11 H11 107.9
O2 C12 C11 111.7(3)
O2 C12 C7 102.2(3)
C11 C12 C7 114.4(3)
O2 C12 H12 109.4
C11 C12 H12 109.4
C7 C12 H12 109.4
O5 C13 N1 123.8(4)
O5 C13 C9 119.7(3)
N1 C13 C9 116.2(3)
N1 C14 C15 112.8(3)
N1 C14 H14A 109.0
C15 C14 H14A 109.0
N1 C14 H14B 109.0
C15 C14 H14B 109.0
H14A C14 H14B 107.8
C16 C15 C17 111.6(4)
C16 C15 C14 111.2(4)
C17 C15 C14 111.5(4)
C16 C15 H15 107.4
C17 C15 H15 107.4
C14 C15 H15 107.4
C15 C16 H16A 109.5
C15 C16 H16B 109.5
H16A C16 H16B 109.5
C15 C16 H16C 109.5
H16A C16 H16C 109.5
H16B C16 H16C 109.5
C15 C17 H17A 109.5
C15 C17 H17B 109.5
H17A C17 H17B 109.5
C15 C17 H17C 109.5
H17A C17 H17C 109.5
H17B C17 H17C 109.5
O7 C18 O6 104.3(3)
O7 C18 C23 108.8(4)
O6 C18 C23 110.2(4)
O7 C18 C19 111.1(4)
O6 C18 C19 110.9(3)
C23 C18 C19 111.3(4)
C20 C19 C18 111.6(4)
C20 C19 H19A 109.3
C18 C19 H19A 109.3
C20 C19 H19B 109.3
C18 C19 H19B 109.3
H19A C19 H19B 108.0
C19 C20 C21 111.2(4)
C19 C20 H20A 109.4
C21 C20 H20A 109.4
C19 C20 H20B 109.4
C21 C20 H20B 109.4
H20A C20 H20B 108.0
C22 C21 C20 111.4(4)
C22 C21 H21A 109.3
C20 C21 H21A 109.3
C22 C21 H21B 109.3
C20 C21 H21B 109.3
H21A C21 H21B 108.0
C21 C22 C23 111.5(4)
C21 C22 H22A 109.3
C23 C22 H22A 109.3
C21 C22 H22B 109.3
C23 C22 H22B 109.3
H22A C22 H22B 108.0
C18 C23 C22 111.9(4)
C18 C23 H23A 109.2
C22 C23 H23A 109.2
C18 C23 H23B 109.2
C22 C23 H23B 109.2
H23A C23 H23B 107.9
O6 C24 C29 103.3(3)
O6 C24 C25 107.8(3)
C29 C24 C25 115.0(4)
O6 C24 H24 110.2
C29 C24 H24 110.2
C25 C24 H24 110.2
O8 C25 C26 114.0(3)
O8 C25 C24 109.3(4)
C26 C25 C24 110.3(3)
O8 C25 H25 107.7
C26 C25 H25 107.7
C24 C25 H25 107.7
C25 C26 C27 116.0(3)
C25 C26 H26A 108.3
C27 C26 H26A 108.3
C25 C26 H26B 108.3
C27 C26 H26B 108.3
H26A C26 H26B 107.4
O9 C27 C26 111.8(3)
O9 C27 C30 109.1(3)
C26 C27 C30 110.6(3)
O9 C27 C28 107.5(3)
C26 C27 C28 111.3(3)
C30 C27 C28 106.5(3)
C29 C28 C27 114.7(4)
C29 C28 H28A 108.6
C27 C28 H28A 108.6
C29 C28 H28B 108.6
C27 C28 H28B 108.6
H28A C28 H28B 107.6
O7 C29 C28 110.2(3)
O7 C29 C24 104.2(3)
C28 C29 C24 113.9(4)
O7 C29 H29 109.5
C28 C29 H29 109.5
C24 C29 H29 109.5
O10 C30 N2 122.0(4)
O10 C30 C27 119.6(4)
N2 C30 C27 118.3(4)
N2 C31 C32 113.5(4)
N2 C31 H31A 108.9
C32 C31 H31A 108.9
N2 C31 H31B 108.9
C32 C31 H31B 108.9
H31A C31 H31B 107.7
C31 C32 C34 110.7(4)
C31 C32 C33 110.8(4)
C34 C32 C33 111.8(4)
C31 C32 H32 107.8
C34 C32 H32 107.8
C33 C32 H32 107.8
C32 C33 H33A 109.5
C32 C33 H33B 109.5
H33A C33 H33B 109.5
C32 C33 H33C 109.5
H33A C33 H33C 109.5
H33B C33 H33C 109.5
C32 C34 H34A 109.5
C32 C34 H34B 109.5
H34A C34 H34B 109.5
C32 C34 H34C 109.5
H34A C34 H34C 109.5
H34B C34 H34C 109.5
C40 C35 C36 112.3(4)
C40 C35 H35A 109.1
C36 C35 H35A 109.1
C40 C35 H35B 109.1
C36 C35 H35B 109.1
H35A C35 H35B 107.9
C37 C36 C35 112.7(4)
C37 C36 H36A 109.0
C35 C36 H36A 109.0
C37 C36 H36B 109.0
C35 C36 H36B 109.0
H36A C36 H36B 107.8
C36 C37 C38 110.8(4)
C36 C37 H37A 109.5
C38 C37 H37A 109.5
C36 C37 H37B 109.5
C38 C37 H37B 109.5
H37A C37 H37B 108.1
O11 C38 O12 105.7(3)
O11 C38 C39 108.3(4)
O12 C38 C39 109.4(4)
O11 C38 C37 111.4(3)
O12 C38 C37 109.7(4)
C39 C38 C37 112.1(3)
C38 C39 C40 112.1(4)
C38 C39 H39A 109.2
C40 C39 H39A 109.2
C38 C39 H39B 109.2
C40 C39 H39B 109.2
H39A C39 H39B 107.9
C35 C40 C39 110.2(4)
C35 C40 H40A 109.6
C39 C40 H40A 109.6
C35 C40 H40B 109.6
C39 C40 H40B 109.6
H40A C40 H40B 108.1
O12 C41 C46 101.3(3)
O12 C41 C42 111.1(3)
C46 C41 C42 112.7(3)
O12 C41 H41 110.5
C46 C41 H41 110.5
C42 C41 H41 110.5
O13 C42 C43 110.4(3)
O13 C42 C41 106.9(3)
C43 C42 C41 109.9(3)
O13 C42 H42 109.8
C43 C42 H42 109.8
C41 C42 H42 109.8
C42 C43 C44 109.3(3)
C42 C43 H43A 109.8
C44 C43 H43A 109.8
C42 C43 H43B 109.8
C44 C43 H43B 109.8
H43A C43 H43B 108.3
O14 C44 C43 105.7(3)
O14 C44 C45 112.7(3)
C43 C44 C45 109.7(3)
O14 C44 C47 111.0(3)
C43 C44 C47 108.4(3)
C45 C44 C47 109.1(3)
C46 C45 C44 115.8(3)
C46 C45 H45A 108.3
C44 C45 H45A 108.3
C46 C45 H45B 108.3
C44 C45 H45B 108.3
H45A C45 H45B 107.4
O11 C46 C45 111.3(3)
O11 C46 C41 102.1(3)
C45 C46 C41 116.4(3)
O11 C46 H46 108.9
C45 C46 H46 108.9
C41 C46 H46 108.9
O15 C47 N3 124.5(4)
O15 C47 C44 120.5(4)
N3 C47 C44 115.0(4)
N3 C48 C49 112.4(4)
N3 C48 H48A 109.1
C49 C48 H48A 109.1
N3 C48 H48B 109.1
C49 C48 H48B 109.1
H48A C48 H48B 107.9
C51 C49 C48 111.2(4)
C51 C49 C50 111.9(4)
C48 C49 C50 107.9(4)
C51 C49 H49 108.6
C48 C49 H49 108.6
C50 C49 H49 108.6
C49 C50 H50A 109.5
C49 C50 H50B 109.5
H50A C50 H50B 109.5
C49 C50 H50C 109.5
H50A C50 H50C 109.5
H50B C50 H50C 109.5
C49 C51 H51A 109.5
C49 C51 H51B 109.5
H51A C51 H51B 109.5
C49 C51 H51C 109.5
H51A C51 H51C 109.5
H51B C51 H51C 109.5
C53 C52 C57 110.6(4)
C53 C52 H52A 109.5
C57 C52 H52A 109.5
C53 C52 H52B 109.5
C57 C52 H52B 109.5
H52A C52 H52B 108.1
C52 C53 C54 110.9(4)
C52 C53 H53A 109.5
C54 C53 H53A 109.5
C52 C53 H53B 109.5
C54 C53 H53B 109.5
H53A C53 H53B 108.1
C55 C54 C53 112.2(4)
C55 C54 H54A 109.2
C53 C54 H54A 109.2
C55 C54 H54B 109.2
C53 C54 H54B 109.2
H54A C54 H54B 107.9
O16 C55 O17 104.4(3)
O16 C55 C54 110.0(3)
O17 C55 C54 108.8(4)
O16 C55 C56 111.3(4)
O17 C55 C56 110.4(4)
C54 C55 C56 111.7(3)
C55 C56 C57 111.5(4)
C55 C56 H56A 109.3
C57 C56 H56A 109.3
C55 C56 H56B 109.3
C57 C56 H56B 109.3
H56A C56 H56B 108.0
C56 C57 C52 111.0(4)
C56 C57 H57A 109.4
C52 C57 H57A 109.4
C56 C57 H57B 109.4
C52 C57 H57B 109.4
H57A C57 H57B 108.0
O16 C58 C59 111.0(3)
O16 C58 C63 102.6(3)
C59 C58 C63 114.7(3)
O16 C58 H58 109.5
C59 C58 H58 109.5
C63 C58 H58 109.5
C58 C59 C60 116.5(4)
C58 C59 H59A 108.2
C60 C59 H59A 108.2
C58 C59 H59B 108.2
C60 C59 H59B 108.2
H59A C59 H59B 107.3
O18 C60 C64 106.6(3)
O18 C60 C59 111.6(3)
C64 C60 C59 106.7(3)
O18 C60 C61 109.6(3)
C64 C60 C61 110.5(3)
C59 C60 C61 111.7(3)
C62 C61 C60 113.7(4)
C62 C61 H61A 108.8
C60 C61 H61A 108.8
C62 C61 H61B 108.8
C60 C61 H61B 108.8
H61A C61 H61B 107.7
O19 C62 C61 113.2(3)
O19 C62 C63 108.4(4)
C61 C62 C63 110.7(3)
O19 C62 H62 108.2
C61 C62 H62 108.2
C63 C62 H62 108.2
O17 C63 C62 107.3(3)
O17 C63 C58 105.7(3)
C62 C63 C58 114.2(3)
O17 C63 H63 109.9
C62 C63 H63 109.9
C58 C63 H63 109.9
O20 C64 N4 122.2(4)
O20 C64 C60 119.6(3)
N4 C64 C60 118.2(4)
N4 C65 C66 113.8(4)
N4 C65 H65A 108.8
C66 C65 H65A 108.8
N4 C65 H65B 108.8
C66 C65 H65B 108.8
H65A C65 H65B 107.7
C68 C66 C65 112.8(3)
C68 C66 C67 110.0(4)
C65 C66 C67 112.0(4)
C68 C66 H66 107.3
C65 C66 H66 107.3
C67 C66 H66 107.3
C66 C67 H67A 109.5
C66 C67 H67B 109.5
H67A C67 H67B 109.5
C66 C67 H67C 109.5
H67A C67 H67C 109.5
H67B C67 H67C 109.5
C66 C68 H68A 109.5
C66 C68 H68B 109.5
H68A C68 H68B 109.5
C66 C68 H68C 109.5
H68A C68 H68C 109.5
H68B C68 H68C 109.5
C13 N1 C14 123.6(4)
C13 N1 H1N 118.2
C14 N1 H1N 118.2
C30 N2 C31 125.6(3)
C30 N2 H2N 117.2
C31 N2 H2N 117.2
C47 N3 C48 122.4(4)
C47 N3 H3N 118.8
C48 N3 H3N 118.8
C64 N4 C65 123.2(4)
C64 N4 H4N 118.4
C65 N4 H4N 118.4
C4 O1 C7 107.0(3)
C12 O2 C4 107.9(3)
C9 O3 H3 109.5
C11 O4 H4 109.5
C18 O6 C24 109.6(3)
C18 O7 C29 105.8(3)
C25 O8 H8 109.5
C27 O9 H9 109.5
C38 O11 C46 105.3(3)
C38 O12 C41 109.6(3)
C42 O13 H13 109.5
C44 O14 H14 109.5
C55 O16 C58 105.9(3)
C63 O17 C55 105.7(3)
C60 O18 H18 109.5
C62 O19 H19 109.5

loop_
_geom_bond_atom_site_label_1
_geom_bond_atom_site_label_2
_geom_bond_distance
C1 C6 1.533(7)
C1 C2 1.556(7)
C1 H1A 0.9900
C1 H1B 0.9900
C2 C3 1.528(7)
C2 H2A 0.9900
C2 H2B 0.9900
C3 C4 1.538(6)
C3 H3A 0.9900
C3 H3B 0.9900
C4 O1 1.416(5)
C4 O2 1.446(5)
C4 C5 1.547(6)
C5 C6 1.518(6)
C5 H5A 0.9900
C5 H5B 0.9900
C6 H6A 0.9900
C6 H6B 0.9900
C7 O1 1.444(5)
C7 C8 1.516(6)
C7 C12 1.536(6)
C7 H7 1.0000
C8 C9 1.534(5)
C8 H8A 0.9900
C8 H8B 0.9900
C9 O3 1.435(5)
C9 C10 1.527(6)
C9 C13 1.549(6)
C10 C11 1.510(6)
C10 H10A 0.9900
C10 H10B 0.9900
C11 O4 1.432(5)
C11 C12 1.512(5)
C11 H11 1.0000
C12 O2 1.431(5)
C12 H12 1.0000
C13 O5 1.235(5)
C13 N1 1.324(5)
C14 N1 1.458(5)
C14 C15 1.533(5)
C14 H14A 0.9900
C14 H14B 0.9900
C15 C16 1.501(7)
C15 C17 1.517(6)
C15 H15 1.0000
C16 H16A 0.9800
C16 H16B 0.9800
C16 H16C 0.9800
C17 H17A 0.9800
C17 H17B 0.9800
C17 H17C 0.9800
C18 O7 1.428(5)
C18 O6 1.430(5)
C18 C23 1.497(7)
C18 C19 1.525(6)
C19 C20 1.502(7)
C19 H19A 0.9900
C19 H19B 0.9900
C20 C21 1.515(7)
C20 H20A 0.9900
C20 H20B 0.9900
C21 C22 1.498(7)
C21 H21A 0.9900
C21 H21B 0.9900
C22 C23 1.506(7)
C22 H22A 0.9900
C22 H22B 0.9900
C23 H23A 0.9900
C23 H23B 0.9900
C24 O6 1.451(5)
C24 C29 1.527(6)
C24 C25 1.539(6)
C24 H24 1.0000
C25 O8 1.428(5)
C25 C26 1.511(5)
C25 H25 1.0000
C26 C27 1.526(6)
C26 H26A 0.9900
C26 H26B 0.9900
C27 O9 1.435(5)
C27 C30 1.528(6)
C27 C28 1.550(6)
C28 C29 1.507(6)
C28 H28A 0.9900
C28 H28B 0.9900
C29 O7 1.440(5)
C29 H29 1.0000
C30 O10 1.255(5)
C30 N2 1.324(5)
C31 N2 1.461(5)
C31 C32 1.516(6)
C31 H31A 0.9900
C31 H31B 0.9900
C32 C34 1.524(7)
C32 C33 1.532(7)
C32 H32 1.0000
C33 H33A 0.9800
C33 H33B 0.9800
C33 H33C 0.9800
C34 H34A 0.9800
C34 H34B 0.9800
C34 H34C 0.9800
C35 C40 1.516(7)
C35 C36 1.530(7)
C35 H35A 0.9900
C35 H35B 0.9900
C36 C37 1.503(7)
C36 H36A 0.9900
C36 H36B 0.9900
C37 C38 1.533(6)
C37 H37A 0.9900
C37 H37B 0.9900
C38 O11 1.428(5)
C38 O12 1.440(5)
C38 C39 1.526(7)
C39 C40 1.529(6)
C39 H39A 0.9900
C39 H39B 0.9900
C40 H40A 0.9900
C40 H40B 0.9900
C41 O12 1.441(5)
C41 C46 1.531(6)
C41 C42 1.536(6)
C41 H41 1.0000
C42 O13 1.427(4)
C42 C43 1.526(5)
C42 H42 1.0000
C43 C44 1.527(5)
C43 H43A 0.9900
C43 H43B 0.9900
C44 O14 1.414(5)
C44 C45 1.536(6)
C44 C47 1.544(6)
C45 C46 1.520(6)
C45 H45A 0.9900
C45 H45B 0.9900
C46 O11 1.441(5)
C46 H46 1.0000
C47 O15 1.243(5)
C47 N3 1.322(5)
C48 N3 1.460(5)
C48 C49 1.513(6)
C48 H48A 0.9900
C48 H48B 0.9900
C49 C51 1.510(7)
C49 C50 1.526(6)
C49 H49 1.0000
C50 H50A 0.9800
C50 H50B 0.9800
C50 H50C 0.9800
C51 H51A 0.9800
C51 H51B 0.9800
C51 H51C 0.9800
C52 C53 1.513(7)
C52 C57 1.539(7)
C52 H52A 0.9900
C52 H52B 0.9900
C53 C54 1.539(6)
C53 H53A 0.9900
C53 H53B 0.9900
C54 C55 1.504(6)
C54 H54A 0.9900
C54 H54B 0.9900
C55 O16 1.421(5)
C55 O17 1.441(5)
C55 C56 1.520(6)
C56 C57 1.524(7)
C56 H56A 0.9900
C56 H56B 0.9900
C57 H57A 0.9900
C57 H57B 0.9900
C58 O16 1.421(5)
C58 C59 1.506(6)
C58 C63 1.544(6)
C58 H58 1.0000
C59 C60 1.534(6)
C59 H59A 0.9900
C59 H59B 0.9900
C60 O18 1.422(5)
C60 C64 1.526(6)
C60 C61 1.560(6)
C61 C62 1.529(6)
C61 H61A 0.9900
C61 H61B 0.9900
C62 O19 1.421(5)
C62 C63 1.533(6)
C62 H62 1.0000
C63 O17 1.439(5)
C63 H63 1.0000
C64 O20 1.264(5)
C64 N4 1.315(5)
C65 N4 1.465(5)
C65 C66 1.525(6)
C65 H65A 0.9900
C65 H65B 0.9900
C66 C68 1.520(6)
C66 C67 1.534(6)
C66 H66 1.0000
C67 H67A 0.9800
C67 H67B 0.9800
C67 H67C 0.9800
C68 H68A 0.9800
C68 H68B 0.9800
C68 H68C 0.9800
N1 H1N 0.8800
N2 H2N 0.8800
N3 H3N 0.8800
N4 H4N 0.8800
O3 H3 0.8400
O4 H4 0.8400
O8 H8 0.8400
O9 H9 0.8400
O13 H13 0.8400
O14 H14 0.8400
O18 H18 0.8400
O19 H19 0.8400
